data_2238545
loop_
_publ_author_name
'Bunev, Alexander S.'
'Sklyuev, Prokofij V.'
'Ostapenko, Gennady I.'
'Purygin, Petr P.'
'Khrustalev, Victor N.'

_publ_section_title
;
 2-(Adamantan-1-yl)-<i>N</i>-(6-methoxy-1,3-benzothiazol-2-yl)acetamide
;
_journal_coeditor_code RK2412
_journal_issue 9
_journal_name_full 'Acta Crystallographica Section E'
_journal_page_first o1472
_journal_paper_doi 10.1107/S1600536813023313
_journal_volume 69
_journal_year 2013
_chemical_formula_moiety 'C20 H24 N2 O2 S'
_chemical_formula_sum 'C20 H24 N2 O2 S'
_chemical_formula_weight 356.48
_chemical_melting_point_gt 485
_chemical_melting_point_lt 486
_chemical_name_systematic
;
2-(Adamantan-1-yl)-<i>N</i>-(6-methoxy-1,3-benzothiazol-2-yl)acetamide
;
_space_group_IT_number 2
_symmetry_cell_setting triclinic
_symmetry_space_group_name_Hall '-P 1'
_symmetry_space_group_name_H-M 'P -1'
_atom_sites_solution_hydrogens geom
_atom_sites_solution_primary direct
_atom_sites_solution_secondary difmap
_audit_creation_method SHELXL-97
_cell_angle_alpha 61.554(3)
_cell_angle_beta 80.252(3)
_cell_angle_gamma 89.782(4)
_cell_formula_units_Z 4
_cell_length_a 11.0114(13)
_cell_length_b 13.6647(18)
_cell_length_c 13.9230(18)
_cell_measurement_reflns_used 1305
_cell_measurement_temperature 100(2)
_cell_measurement_theta_max 24.77
_cell_measurement_theta_min 2.76
_cell_volume 1808.3(4)
_computing_cell_refinement '<i>SAINT</i> (Bruker, 2001)'
_computing_data_collection '<i>APEX2</i> (Bruker, 2005)'
_computing_data_reduction '<i>SAINT</i> (Bruker, 2001)'
_computing_molecular_graphics '<i>SHELXTL</i> (Sheldrick, 2008)'
_computing_publication_material '<i>SHELXTL</i> (Sheldrick, 2008)'
_computing_structure_refinement '<i>SHELXTL</i> (Sheldrick, 2008)'
_computing_structure_solution '<i>SHELXTL</i> (Sheldrick, 2008)'
_diffrn_ambient_temperature 100(2)
_diffrn_measured_fraction_theta_full 1.000
_diffrn_measured_fraction_theta_max 1.000
_diffrn_measurement_device_type 'Bruker APEXII CCD'
_diffrn_measurement_method '\f and \w scans'
_diffrn_radiation_monochromator graphite
_diffrn_radiation_source 'fine-focus sealed tube'
_diffrn_radiation_type MoK\a
_diffrn_radiation_wavelength 0.71073
_diffrn_reflns_av_R_equivalents 0.0714
_diffrn_reflns_av_sigmaI/netI 0.0929
_diffrn_reflns_limit_h_max 13
_diffrn_reflns_limit_h_min -13
_diffrn_reflns_limit_k_max 16
_diffrn_reflns_limit_k_min -16
_diffrn_reflns_limit_l_max 17
_diffrn_reflns_limit_l_min -17
_diffrn_reflns_number 17897
_diffrn_reflns_theta_full 25.99
_diffrn_reflns_theta_max 25.99
_diffrn_reflns_theta_min 1.69
_exptl_absorpt_coefficient_mu 0.195
_exptl_absorpt_correction_T_max 0.981
_exptl_absorpt_correction_T_min 0.962
_exptl_absorpt_correction_type multi-scan
_exptl_absorpt_process_details '(<i>SADABS</i>; Bruker, 2003)'
_exptl_crystal_colour colourless
_exptl_crystal_density_diffrn 1.309
_exptl_crystal_density_method 'not measured'
_exptl_crystal_description prism
_exptl_crystal_F_000 760
_exptl_crystal_size_max 0.20
_exptl_crystal_size_mid 0.15
_exptl_crystal_size_min 0.10
_refine_diff_density_max 0.399
_refine_diff_density_min -0.370
_refine_ls_extinction_method none
_refine_ls_goodness_of_fit_ref 0.910
_refine_ls_hydrogen_treatment mixed
_refine_ls_matrix_type full
_refine_ls_number_parameters 459
_refine_ls_number_reflns 7124
_refine_ls_number_restraints 0
_refine_ls_restrained_S_all 0.910
_refine_ls_R_factor_all 0.0983
_refine_ls_R_factor_gt 0.0494
_refine_ls_shift/su_max 0.000
_refine_ls_shift/su_mean 0.000
_refine_ls_structure_factor_coef Fsqd
_refine_ls_weighting_details 'calc w=1/[\s^2^(Fo^2^)+(0.0515P)^2^] where P=(Fo^2^+2Fc^2^)/3'
_refine_ls_weighting_scheme calc
_refine_ls_wR_factor_gt 0.1020
_refine_ls_wR_factor_ref 0.1151
_reflns_number_gt 4424
_reflns_number_total 7124
_reflns_threshold_expression I>2\s(I)
_cod_data_source_file rk2412.cif
_cod_data_source_block I
_cod_database_code 2238545
_cod_database_fobs_code 2238545

loop_
_symmetry_equiv_pos_as_xyz
'x, y, z'
'-x, -y, -z'

loop_
_atom_site_type_symbol
_atom_site_label
_atom_site_fract_x
_atom_site_fract_y
_atom_site_fract_z
_atom_site_U_iso_or_equiv
_atom_site_adp_type
_atom_site_calc_flag
_atom_site_refinement_flags
_atom_site_occupancy
_atom_site_symmetry_multiplicity
S S1 0.64296(6) 0.03880(6) 0.19027(6) 0.02258(17) Uani d . 1 1
O O1 0.59221(16) -0.16836(15) 0.23783(15) 0.0273(4) Uani d . 1 1
O O2 0.80076(16) 0.44718(15) 0.07773(17) 0.0336(5) Uani d . 1 1
N N1 0.47389(18) 0.14101(17) 0.07440(17) 0.0209(5) Uani d . 1 1
N N2 0.4527(2) -0.05386(18) 0.14838(18) 0.0211(5) Uani d . 1 1
H H2N 0.382(2) -0.052(2) 0.128(2) 0.025 Uiso d . 1 1
C C1 0.5129(2) 0.0436(2) 0.1310(2) 0.0201(6) Uani d . 1 1
C C2 0.5505(2) 0.2228(2) 0.0741(2) 0.0211(6) Uani d . 1 1
C C3 0.5429(2) 0.3383(2) 0.0151(2) 0.0254(6) Uani d . 1 1
H H3 0.4801 0.3674 -0.0276 0.030 Uiso calc R 1 1
C C4 0.6279(2) 0.4093(2) 0.0197(2) 0.0291(7) Uani d . 1 1
H H4 0.6226 0.4877 -0.0197 0.035 Uiso calc R 1 1
C C5 0.7219(2) 0.3676(2) 0.0817(2) 0.0254(6) Uani d . 1 1
C C6 0.7324(2) 0.2535(2) 0.1401(2) 0.0234(6) Uani d . 1 1
H H6 0.7962 0.2246 0.1817 0.028 Uiso calc R 1 1
C C7 0.6449(2) 0.1830(2) 0.1350(2) 0.0213(6) Uani d . 1 1
C C8 0.4930(2) -0.1576(2) 0.2068(2) 0.0205(6) Uani d . 1 1
C C9 0.4037(2) -0.2551(2) 0.2358(2) 0.0235(6) Uani d . 1 1
H H9A 0.4499 -0.3122 0.2243 0.028 Uiso calc R 1 1
H H9B 0.3437 -0.2295 0.1851 0.028 Uiso calc R 1 1
C C10 0.3327(2) -0.3087(2) 0.3571(2) 0.0219(6) Uani d . 1 1
C C11 0.2361(2) -0.3993(2) 0.3743(2) 0.0257(6) Uani d . 1 1
H H11A 0.1786 -0.3650 0.3219 0.031 Uiso calc R 1 1
H H11B 0.2781 -0.4555 0.3583 0.031 Uiso calc R 1 1
C C12 0.1631(2) -0.4565(2) 0.4939(2) 0.0303(7) Uani d . 1 1
H H12 0.1003 -0.5148 0.5035 0.036 Uiso calc R 1 1
C C13 0.2510(3) -0.5111(2) 0.5755(2) 0.0320(7) Uani d . 1 1
H H13A 0.2927 -0.5690 0.5622 0.038 Uiso calc R 1 1
H H13B 0.2036 -0.5475 0.6529 0.038 Uiso calc R 1 1
C C14 0.3477(2) -0.4215(2) 0.5595(2) 0.0295(7) Uani d . 1 1
H H14 0.4058 -0.4571 0.6122 0.035 Uiso calc R 1 1
C C15 0.2822(3) -0.3343(3) 0.5832(3) 0.0392(8) Uani d . 1 1
H H15A 0.3441 -0.2768 0.5741 0.047 Uiso calc R 1 1
H H15B 0.2358 -0.3705 0.6608 0.047 Uiso calc R 1 1
C C16 0.1931(3) -0.2794(2) 0.5030(2) 0.0347(7) Uani d . 1 1
H H16 0.1501 -0.2226 0.5190 0.042 Uiso calc R 1 1
C C17 0.2657(2) -0.2223(2) 0.3826(2) 0.0278(6) Uani d . 1 1
H H17A 0.3270 -0.1635 0.3719 0.033 Uiso calc R 1 1
H H17B 0.2082 -0.1866 0.3306 0.033 Uiso calc R 1 1
C C18 0.0973(2) -0.3689(2) 0.5174(3) 0.0347(7) Uani d . 1 1
H H18A 0.0396 -0.3336 0.4655 0.042 Uiso calc R 1 1
H H18B 0.0487 -0.4053 0.5943 0.042 Uiso calc R 1 1
C C19 0.4204(2) -0.3648(2) 0.4400(2) 0.0246(6) Uani d . 1 1
H H19A 0.4636 -0.4210 0.4247 0.029 Uiso calc R 1 1
H H19B 0.4836 -0.3079 0.4303 0.029 Uiso calc R 1 1
C C20 0.9080(2) 0.4100(2) 0.1270(2) 0.0304(7) Uani d . 1 1
H H20A 0.9542 0.4734 0.1230 0.046 Uiso calc R 1 1
H H20B 0.9610 0.3784 0.0866 0.046 Uiso calc R 1 1
H H20C 0.8822 0.3527 0.2050 0.046 Uiso calc R 1 1
S S2 -0.03030(6) -0.00170(5) 0.16571(5) 0.02023(16) Uani d . 1 1
O O3 0.01738(16) 0.16742(15) 0.20276(15) 0.0245(4) Uani d . 1 1
O O4 -0.15109(16) -0.34505(15) 0.11643(15) 0.0272(4) Uani d . 1 1
N N3 0.19426(18) -0.04250(17) 0.10519(16) 0.0190(5) Uani d . 1 1
N N4 0.18972(19) 0.11000(18) 0.13802(18) 0.0205(5) Uani d . 1 1
H H4N 0.262(2) 0.122(2) 0.118(2) 0.025 Uiso d . 1 1
C C21 0.1303(2) 0.0230(2) 0.1335(2) 0.0173(5) Uani d . 1 1
C C22 0.1119(2) -0.1226(2) 0.1075(2) 0.0191(6) Uani d . 1 1
C C23 0.1451(2) -0.2080(2) 0.0829(2) 0.0230(6) Uani d . 1 1
H H23 0.2297 -0.2164 0.0625 0.028 Uiso calc R 1 1
C C24 0.0539(2) -0.2798(2) 0.0887(2) 0.0225(6) Uani d . 1 1
H H24 0.0763 -0.3388 0.0733 0.027 Uiso calc R 1 1
C C25 -0.0717(2) -0.2682(2) 0.1169(2) 0.0234(6) Uani d . 1 1
C C26 -0.1078(2) -0.1851(2) 0.1433(2) 0.0210(6) Uani d . 1 1
H H26 -0.1926 -0.1775 0.1641 0.025 Uiso calc R 1 1
C C27 -0.0139(2) -0.1133(2) 0.1380(2) 0.0187(5) Uani d . 1 1
C C28 0.1302(2) 0.1771(2) 0.1762(2) 0.0203(6) Uani d . 1 1
C C29 0.2130(2) 0.2567(2) 0.1874(2) 0.0225(6) Uani d . 1 1
H H29A 0.1748 0.3282 0.1650 0.027 Uiso calc R 1 1
H H29B 0.2932 0.2721 0.1360 0.027 Uiso calc R 1 1
C C30 0.2369(2) 0.2112(2) 0.3078(2) 0.0214(6) Uani d . 1 1
C C31 0.3265(2) 0.2979(2) 0.3073(2) 0.0269(6) Uani d . 1 1
H H31A 0.4045 0.3099 0.2544 0.032 Uiso calc R 1 1
H H31B 0.2892 0.3701 0.2825 0.032 Uiso calc R 1 1
C C32 0.3540(3) 0.2569(3) 0.4246(2) 0.0321(7) Uani d . 1 1
H H32 0.4122 0.3137 0.4233 0.039 Uiso calc R 1 1
C C33 0.2330(3) 0.2398(3) 0.5059(2) 0.0352(7) Uani d . 1 1
H H33A 0.2503 0.2138 0.5815 0.042 Uiso calc R 1 1
H H33B 0.1951 0.3115 0.4826 0.042 Uiso calc R 1 1
C C34 0.1442(3) 0.1534(2) 0.5075(2) 0.0317(7) Uani d . 1 1
H H34 0.0653 0.1424 0.5605 0.038 Uiso calc R 1 1
C C35 0.2028(3) 0.0416(2) 0.5449(2) 0.0343(7) Uani d . 1 1
H H35A 0.2189 0.0135 0.6211 0.041 Uiso calc R 1 1
H H35B 0.1453 -0.0145 0.5458 0.041 Uiso calc R 1 1
C C36 0.3239(3) 0.0588(2) 0.4647(2) 0.0298(7) Uani d . 1 1
H H36 0.3627 -0.0135 0.4893 0.036 Uiso calc R 1 1
C C37 0.2961(2) 0.0997(2) 0.3474(2) 0.0248(6) Uani d . 1 1
H H37A 0.3739 0.1095 0.2949 0.030 Uiso calc R 1 1
H H37B 0.2392 0.0430 0.3486 0.030 Uiso calc R 1 1
C C38 0.4127(2) 0.1466(2) 0.4617(2) 0.0312(7) Uani d . 1 1
H H38A 0.4319 0.1205 0.5366 0.037 Uiso calc R 1 1
H H38B 0.4910 0.1575 0.4095 0.037 Uiso calc R 1 1
C C39 0.1164(2) 0.1944(2) 0.3902(2) 0.0265(6) Uani d . 1 1
H H39A 0.0577 0.1388 0.3916 0.032 Uiso calc R 1 1
H H39B 0.0776 0.2658 0.3659 0.032 Uiso calc R 1 1
C C40 -0.2808(2) -0.3360(2) 0.1403(2) 0.0265(6) Uani d . 1 1
H H40A -0.3270 -0.3987 0.1428 0.040 Uiso calc R 1 1
H H40B -0.3021 -0.2655 0.0819 0.040 Uiso calc R 1 1
H H40C -0.3023 -0.3377 0.2123 0.040 Uiso calc R 1 1

loop_
_atom_site_aniso_label
_atom_site_aniso_U_11
_atom_site_aniso_U_22
_atom_site_aniso_U_33
_atom_site_aniso_U_12
_atom_site_aniso_U_13
_atom_site_aniso_U_23
S1 0.0177(4) 0.0212(4) 0.0290(4) 0.0032(3) -0.0085(3) -0.0108(3)
O1 0.0208(11) 0.0255(11) 0.0340(11) 0.0054(8) -0.0092(8) -0.0119(9)
O2 0.0232(11) 0.0238(11) 0.0607(14) 0.0043(8) -0.0137(10) -0.0241(11)
N1 0.0162(12) 0.0213(12) 0.0255(12) 0.0040(9) -0.0062(9) -0.0108(10)
N2 0.0159(12) 0.0215(12) 0.0275(13) 0.0032(9) -0.0069(10) -0.0123(11)
C1 0.0142(13) 0.0246(15) 0.0218(14) 0.0024(11) -0.0028(10) -0.0117(12)
C2 0.0166(14) 0.0218(14) 0.0252(15) 0.0002(11) 0.0006(11) -0.0131(12)
C3 0.0175(14) 0.0235(15) 0.0343(16) 0.0065(11) -0.0065(12) -0.0128(13)
C4 0.0239(15) 0.0207(15) 0.0415(18) 0.0052(12) -0.0044(13) -0.0145(14)
C5 0.0189(15) 0.0258(16) 0.0366(17) 0.0008(11) -0.0022(12) -0.0202(14)
C6 0.0187(14) 0.0245(15) 0.0287(15) 0.0029(11) -0.0044(11) -0.0142(13)
C7 0.0166(14) 0.0222(14) 0.0253(15) 0.0035(11) -0.0016(11) -0.0123(12)
C8 0.0205(15) 0.0215(14) 0.0231(14) 0.0056(11) -0.0062(11) -0.0129(12)
C9 0.0231(15) 0.0223(15) 0.0323(16) 0.0058(11) -0.0095(12) -0.0177(13)
C10 0.0185(14) 0.0204(14) 0.0288(15) 0.0031(11) -0.0057(11) -0.0130(12)
C11 0.0226(15) 0.0213(15) 0.0371(17) 0.0031(11) -0.0122(12) -0.0152(13)
C12 0.0190(15) 0.0248(16) 0.0458(18) -0.0010(11) -0.0070(13) -0.0158(14)
C13 0.0255(16) 0.0283(17) 0.0342(17) 0.0001(12) -0.0035(13) -0.0094(14)
C14 0.0241(16) 0.0334(17) 0.0263(16) 0.0020(12) -0.0088(12) -0.0094(14)
C15 0.0351(19) 0.053(2) 0.0327(17) -0.0077(15) 0.0019(14) -0.0264(16)
C16 0.0288(17) 0.0324(17) 0.0457(19) 0.0024(13) 0.0027(14) -0.0241(16)
C17 0.0210(15) 0.0239(15) 0.0426(18) 0.0030(12) -0.0054(12) -0.0196(14)
C18 0.0191(16) 0.0361(18) 0.0429(19) 0.0003(13) 0.0001(13) -0.0163(15)
C19 0.0207(15) 0.0254(15) 0.0297(16) 0.0035(11) -0.0104(12) -0.0132(13)
C20 0.0215(16) 0.0326(17) 0.0452(18) 0.0015(12) -0.0085(13) -0.0244(15)
S2 0.0164(4) 0.0229(4) 0.0257(4) 0.0029(3) -0.0058(3) -0.0146(3)
O3 0.0173(10) 0.0285(11) 0.0343(11) 0.0055(8) -0.0073(8) -0.0196(9)
O4 0.0214(11) 0.0266(11) 0.0414(12) -0.0012(8) -0.0064(8) -0.0224(10)
N3 0.0173(12) 0.0215(12) 0.0200(12) 0.0045(9) -0.0068(9) -0.0105(10)
N4 0.0137(11) 0.0224(12) 0.0279(13) 0.0015(10) -0.0055(10) -0.0138(11)
C21 0.0190(14) 0.0183(14) 0.0178(13) 0.0048(10) -0.0089(10) -0.0095(11)
C22 0.0196(14) 0.0189(14) 0.0184(13) 0.0017(11) -0.0077(11) -0.0073(11)
C23 0.0174(14) 0.0311(16) 0.0245(15) 0.0078(11) -0.0066(11) -0.0158(13)
C24 0.0254(15) 0.0228(14) 0.0268(15) 0.0046(11) -0.0065(11) -0.0174(13)
C25 0.0221(15) 0.0226(15) 0.0245(15) -0.0008(11) -0.0067(11) -0.0100(12)
C26 0.0143(14) 0.0234(15) 0.0231(14) 0.0033(11) -0.0031(11) -0.0097(12)
C27 0.0210(14) 0.0172(13) 0.0206(14) 0.0032(10) -0.0074(11) -0.0103(11)
C28 0.0203(15) 0.0190(14) 0.0217(14) 0.0057(11) -0.0055(11) -0.0094(12)
C29 0.0215(15) 0.0184(14) 0.0286(15) 0.0025(11) -0.0070(11) -0.0114(12)
C30 0.0156(14) 0.0206(14) 0.0306(15) 0.0036(10) -0.0078(11) -0.0133(12)
C31 0.0230(15) 0.0275(16) 0.0367(17) 0.0024(12) -0.0107(12) -0.0192(14)
C32 0.0266(17) 0.0415(18) 0.0403(18) 0.0022(13) -0.0118(13) -0.0276(16)
C33 0.0354(18) 0.0459(19) 0.0395(18) 0.0121(14) -0.0155(14) -0.0300(16)
C34 0.0227(16) 0.0449(19) 0.0338(17) 0.0048(13) -0.0020(12) -0.0250(15)
C35 0.0372(19) 0.0398(19) 0.0252(16) -0.0032(14) -0.0090(13) -0.0142(14)
C36 0.0305(17) 0.0292(16) 0.0323(16) 0.0104(13) -0.0127(13) -0.0149(14)
C37 0.0223(15) 0.0266(15) 0.0301(16) 0.0054(12) -0.0066(12) -0.0167(13)
C38 0.0213(16) 0.0486(19) 0.0311(16) 0.0079(13) -0.0122(12) -0.0227(15)
C39 0.0197(15) 0.0333(16) 0.0334(16) 0.0050(12) -0.0070(12) -0.0211(14)
C40 0.0205(15) 0.0250(15) 0.0344(16) -0.0008(11) -0.0077(12) -0.0139(13)

loop_
_atom_type_symbol
_atom_type_description
_atom_type_scat_dispersion_real
_atom_type_scat_dispersion_imag
_atom_type_scat_source
C C 0.0033 0.0016 'International Tables Vol C Tables 4.2.6.8 and 6.1.1.4'
H H 0.0000 0.0000 'International Tables Vol C Tables 4.2.6.8 and 6.1.1.4'
N N 0.0061 0.0033 'International Tables Vol C Tables 4.2.6.8 and 6.1.1.4'
O O 0.0106 0.0060 'International Tables Vol C Tables 4.2.6.8 and 6.1.1.4'
S S 0.1246 0.1234 'International Tables Vol C Tables 4.2.6.8 and 6.1.1.4'

loop_
_geom_angle_atom_site_label_1
_geom_angle_atom_site_label_2
_geom_angle_atom_site_label_3
_geom_angle
C7 S1 C1 87.98(12)
C5 O2 C20 117.2(2)
C1 N1 C2 109.1(2)
C8 N2 C1 123.1(2)
C8 N2 H2N 116.6(17)
C1 N2 H2N 119.9(17)
N1 C1 N2 122.0(2)
N1 C1 S1 117.39(19)
N2 C1 S1 120.53(19)
C7 C2 C3 118.8(2)
C7 C2 N1 115.4(2)
C3 C2 N1 125.7(2)
C4 C3 C2 119.2(2)
C4 C3 H3 120.4
C2 C3 H3 120.4
C3 C4 C5 121.2(3)
C3 C4 H4 119.4
C5 C4 H4 119.4
O2 C5 C6 124.1(2)
O2 C5 C4 115.1(2)
C6 C5 C4 120.8(2)
C5 C6 C7 117.1(2)
C5 C6 H6 121.4
C7 C6 H6 121.4
C2 C7 C6 122.9(2)
C2 C7 S1 110.02(19)
C6 C7 S1 126.9(2)
O1 C8 N2 121.3(2)
O1 C8 C9 123.1(2)
N2 C8 C9 115.5(2)
C8 C9 C10 112.4(2)
C8 C9 H9A 109.1
C10 C9 H9A 109.1
C8 C9 H9B 109.1
C10 C9 H9B 109.1
H9A C9 H9B 107.9
C11 C10 C17 108.7(2)
C11 C10 C9 108.1(2)
C17 C10 C9 111.7(2)
C11 C10 C19 108.2(2)
C17 C10 C19 108.9(2)
C9 C10 C19 111.2(2)
C12 C11 C10 110.6(2)
C12 C11 H11A 109.5
C10 C11 H11A 109.5
C12 C11 H11B 109.5
C10 C11 H11B 109.5
H11A C11 H11B 108.1
C11 C12 C13 110.0(2)
C11 C12 C18 109.1(2)
C13 C12 C18 109.1(2)
C11 C12 H12 109.6
C13 C12 H12 109.6
C18 C12 H12 109.6
C12 C13 C14 109.3(2)
C12 C13 H13A 109.8
C14 C13 H13A 109.8
C12 C13 H13B 109.8
C14 C13 H13B 109.8
H13A C13 H13B 108.3
C15 C14 C19 109.4(2)
C15 C14 C13 109.2(2)
C19 C14 C13 109.8(2)
C15 C14 H14 109.5
C19 C14 H14 109.5
C13 C14 H14 109.5
C14 C15 C16 109.9(2)
C14 C15 H15A 109.7
C16 C15 H15A 109.7
C14 C15 H15B 109.7
C16 C15 H15B 109.7
H15A C15 H15B 108.2
C15 C16 C18 109.5(2)
C15 C16 C17 109.5(2)
C18 C16 C17 108.8(2)
C15 C16 H16 109.7
C18 C16 H16 109.7
C17 C16 H16 109.7
C16 C17 C10 110.2(2)
C16 C17 H17A 109.6
C10 C17 H17A 109.6
C16 C17 H17B 109.6
C10 C17 H17B 109.6
H17A C17 H17B 108.1
C16 C18 C12 109.8(2)
C16 C18 H18A 109.7
C12 C18 H18A 109.7
C16 C18 H18B 109.7
C12 C18 H18B 109.7
H18A C18 H18B 108.2
C14 C19 C10 110.4(2)
C14 C19 H19A 109.6
C10 C19 H19A 109.6
C14 C19 H19B 109.6
C10 C19 H19B 109.6
H19A C19 H19B 108.1
O2 C20 H20A 109.5
O2 C20 H20B 109.5
H20A C20 H20B 109.5
O2 C20 H20C 109.5
H20A C20 H20C 109.5
H20B C20 H20C 109.5
C21 S2 C27 88.08(12)
C25 O4 C40 117.6(2)
C21 N3 C22 108.6(2)
C28 N4 C21 124.1(2)
C28 N4 H4N 117(2)
C21 N4 H4N 119(2)
N3 C21 N4 120.3(2)
N3 C21 S2 118.23(19)
N4 C21 S2 121.46(19)
C23 C22 C27 118.9(2)
C23 C22 N3 125.9(2)
C27 C22 N3 115.3(2)
C24 C23 C22 119.1(2)
C24 C23 H23 120.4
C22 C23 H23 120.4
C23 C24 C25 121.6(2)
C23 C24 H24 119.2
C25 C24 H24 119.2
O4 C25 C26 124.9(2)
O4 C25 C24 114.3(2)
C26 C25 C24 120.8(2)
C25 C26 C27 117.0(2)
C25 C26 H26 121.5
C27 C26 H26 121.5
C26 C27 C22 122.7(2)
C26 C27 S2 127.5(2)
C22 C27 S2 109.81(18)
O3 C28 N4 120.8(2)
O3 C28 C29 123.6(2)
N4 C28 C29 115.6(2)
C28 C29 C30 113.0(2)
C28 C29 H29A 109.0
C30 C29 H29A 109.0
C28 C29 H29B 109.0
C30 C29 H29B 109.0
H29A C29 H29B 107.8
C39 C30 C37 108.9(2)
C39 C30 C31 108.6(2)
C37 C30 C31 108.8(2)
C39 C30 C29 111.3(2)
C37 C30 C29 111.3(2)
C31 C30 C29 107.9(2)
C32 C31 C30 110.2(2)
C32 C31 H31A 109.6
C30 C31 H31A 109.6
C32 C31 H31B 109.6
C30 C31 H31B 109.6
H31A C31 H31B 108.1
C38 C32 C33 109.5(2)
C38 C32 C31 109.3(2)
C33 C32 C31 109.4(2)
C38 C32 H32 109.5
C33 C32 H32 109.5
C31 C32 H32 109.5
C34 C33 C32 109.4(2)
C34 C33 H33A 109.8
C32 C33 H33A 109.8
C34 C33 H33B 109.8
C32 C33 H33B 109.8
H33A C33 H33B 108.2
C33 C34 C35 109.7(2)
C33 C34 C39 109.8(2)
C35 C34 C39 109.2(2)
C33 C34 H34 109.4
C35 C34 H34 109.4
C39 C34 H34 109.4
C36 C35 C34 109.4(2)
C36 C35 H35A 109.8
C34 C35 H35A 109.8
C36 C35 H35B 109.8
C34 C35 H35B 109.8
H35A C35 H35B 108.3
C35 C36 C38 110.1(2)
C35 C36 C37 108.9(2)
C38 C36 C37 109.1(2)
C35 C36 H36 109.6
C38 C36 H36 109.6
C37 C36 H36 109.6
C30 C37 C36 110.3(2)
C30 C37 H37A 109.6
C36 C37 H37A 109.6
C30 C37 H37B 109.6
C36 C37 H37B 109.6
H37A C37 H37B 108.1
C32 C38 C36 109.9(2)
C32 C38 H38A 109.7
C36 C38 H38A 109.7
C32 C38 H38B 109.7
C36 C38 H38B 109.7
H38A C38 H38B 108.2
C30 C39 C34 109.9(2)
C30 C39 H39A 109.7
C34 C39 H39A 109.7
C30 C39 H39B 109.7
C34 C39 H39B 109.7
H39A C39 H39B 108.2
O4 C40 H40A 109.5
O4 C40 H40B 109.5
H40A C40 H40B 109.5
O4 C40 H40C 109.5
H40A C40 H40C 109.5
H40B C40 H40C 109.5

loop_
_geom_bond_atom_site_label_1
_geom_bond_atom_site_label_2
_geom_bond_distance
S1 C7 1.739(3)
S1 C1 1.756(2)
O1 C8 1.225(3)
O2 C5 1.368(3)
O2 C20 1.436(3)
N1 C1 1.299(3)
N1 C2 1.401(3)
N2 C8 1.374(3)
N2 C1 1.385(3)
N2 H2N 0.87(3)
C2 C7 1.397(3)
C2 C3 1.399(3)
C3 C4 1.381(4)
C3 H3 0.9500
C4 C5 1.404(4)
C4 H4 0.9500
C5 C6 1.389(4)
C6 C7 1.398(3)
C6 H6 0.9500
C8 C9 1.506(3)
C9 C10 1.542(4)
C9 H9A 0.9900
C9 H9B 0.9900
C10 C11 1.537(3)
C10 C17 1.539(3)
C10 C19 1.543(3)
C11 C12 1.530(4)
C11 H11A 0.9900
C11 H11B 0.9900
C12 C13 1.532(4)
C12 C18 1.534(4)
C12 H12 1.0000
C13 C14 1.534(4)
C13 H13A 0.9900
C13 H13B 0.9900
C14 C15 1.528(4)
C14 C19 1.528(4)
C14 H14 1.0000
C15 C16 1.529(4)
C15 H15A 0.9900
C15 H15B 0.9900
C16 C18 1.534(4)
C16 C17 1.538(4)
C16 H16 1.0000
C17 H17A 0.9900
C17 H17B 0.9900
C18 H18A 0.9900
C18 H18B 0.9900
C19 H19A 0.9900
C19 H19B 0.9900
C20 H20A 0.9800
C20 H20B 0.9800
C20 H20C 0.9800
S2 C21 1.742(2)
S2 C27 1.743(3)
O3 C28 1.223(3)
O4 C25 1.372(3)
O4 C40 1.429(3)
N3 C21 1.300(3)
N3 C22 1.409(3)
N4 C28 1.376(3)
N4 C21 1.391(3)
N4 H4N 0.78(3)
C22 C23 1.396(3)
C22 C27 1.403(3)
C23 C24 1.372(3)
C23 H23 0.9500
C24 C25 1.401(3)
C24 H24 0.9500
C25 C26 1.389(4)
C26 C27 1.397(3)
C26 H26 0.9500
C28 C29 1.502(3)
C29 C30 1.556(3)
C29 H29A 0.9900
C29 H29B 0.9900
C30 C39 1.538(3)
C30 C37 1.539(3)
C30 C31 1.540(3)
C31 C32 1.539(4)
C31 H31A 0.9900
C31 H31B 0.9900
C32 C38 1.523(4)
C32 C33 1.533(4)
C32 H32 1.0000
C33 C34 1.526(4)
C33 H33A 0.9900
C33 H33B 0.9900
C34 C35 1.540(4)
C34 C39 1.540(4)
C34 H34 1.0000
C35 C36 1.526(4)
C35 H35A 0.9900
C35 H35B 0.9900
C36 C38 1.532(4)
C36 C37 1.540(4)
C36 H36 1.0000
C37 H37A 0.9900
C37 H37B 0.9900
C38 H38A 0.9900
C38 H38B 0.9900
C39 H39A 0.9900
C39 H39B 0.9900
C40 H40A 0.9800
C40 H40B 0.9800
C40 H40C 0.9800

loop_
_geom_hbond_atom_site_label_D
_geom_hbond_atom_site_label_H
_geom_hbond_atom_site_label_A
_geom_hbond_site_symmetry_A
_geom_hbond_distance_DH
_geom_hbond_distance_HA
_geom_hbond_distance_DA
_geom_hbond_angle_DHA
_geom_hbond_publ_flag
N2 H2N N3 . 0.87(3) 2.13(3) 2.995(3) 169(2) y
N4 H4N N1 . 0.78(3) 2.30(3) 3.077(3) 174(2) y
C6 H6 O3 1_655 0.95 2.58 3.452(3) 153 y
C26 H26 O1 1_455 0.95 2.45 3.392(3) 174 y

loop_
_geom_torsion_atom_site_label_1
_geom_torsion_atom_site_label_2
_geom_torsion_atom_site_label_3
_geom_torsion_atom_site_label_4
_geom_torsion
C2 N1 C1 N2 178.0(2)
C2 N1 C1 S1 0.4(3)
C8 N2 C1 N1 179.2(2)
C8 N2 C1 S1 -3.2(3)
C7 S1 C1 N1 0.8(2)
C7 S1 C1 N2 -176.8(2)
C1 N1 C2 C7 -1.9(3)
C1 N1 C2 C3 175.1(2)
C7 C2 C3 C4 -0.7(4)
N1 C2 C3 C4 -177.7(2)
C2 C3 C4 C5 0.5(4)
C20 O2 C5 C6 7.2(4)
C20 O2 C5 C4 -171.8(2)
C3 C4 C5 O2 179.1(2)
C3 C4 C5 C6 0.2(4)
O2 C5 C6 C7 -179.4(2)
C4 C5 C6 C7 -0.6(4)
C3 C2 C7 C6 0.3(4)
N1 C2 C7 C6 177.6(2)
C3 C2 C7 S1 -174.76(19)
N1 C2 C7 S1 2.5(3)
C5 C6 C7 C2 0.4(4)
C5 C6 C7 S1 174.5(2)
C1 S1 C7 C2 -1.78(19)
C1 S1 C7 C6 -176.6(2)
C1 N2 C8 O1 -7.3(4)
C1 N2 C8 C9 168.9(2)
O1 C8 C9 C10 75.8(3)
N2 C8 C9 C10 -100.3(3)
C8 C9 C10 C11 174.6(2)
C8 C9 C10 C17 55.1(3)
C8 C9 C10 C19 -66.8(3)
C17 C10 C11 C12 -59.1(3)
C9 C10 C11 C12 179.5(2)
C19 C10 C11 C12 59.0(3)
C10 C11 C12 C13 -59.8(3)
C10 C11 C12 C18 59.7(3)
C11 C12 C13 C14 59.0(3)
C18 C12 C13 C14 -60.6(3)
C12 C13 C14 C15 60.8(3)
C12 C13 C14 C19 -59.2(3)
C19 C14 C15 C16 60.0(3)
C13 C14 C15 C16 -60.2(3)
C14 C15 C16 C18 59.4(3)
C14 C15 C16 C17 -59.8(3)
C15 C16 C17 C10 59.4(3)
C18 C16 C17 C10 -60.2(3)
C11 C10 C17 C16 59.2(3)
C9 C10 C17 C16 178.4(2)
C19 C10 C17 C16 -58.4(3)
C15 C16 C18 C12 -59.2(3)
C17 C16 C18 C12 60.4(3)
C11 C12 C18 C16 -60.2(3)
C13 C12 C18 C16 59.9(3)
C15 C14 C19 C10 -59.7(3)
C13 C14 C19 C10 60.1(3)
C11 C10 C19 C14 -59.2(3)
C17 C10 C19 C14 58.8(3)
C9 C10 C19 C14 -177.7(2)
C22 N3 C21 N4 179.9(2)
C22 N3 C21 S2 0.2(3)
C28 N4 C21 N3 -174.2(2)
C28 N4 C21 S2 5.6(3)
C27 S2 C21 N3 -0.4(2)
C27 S2 C21 N4 179.9(2)
C21 N3 C22 C23 -179.6(2)
C21 N3 C22 C27 0.2(3)
C27 C22 C23 C24 0.4(4)
N3 C22 C23 C24 -179.9(2)
C22 C23 C24 C25 1.1(4)
C40 O4 C25 C26 2.8(4)
C40 O4 C25 C24 -177.7(2)
C23 C24 C25 O4 178.5(2)
C23 C24 C25 C26 -2.0(4)
O4 C25 C26 C27 -179.2(2)
C24 C25 C26 C27 1.3(4)
C25 C26 C27 C22 0.1(4)
C25 C26 C27 S2 179.76(19)
C23 C22 C27 C26 -1.0(4)
N3 C22 C27 C26 179.3(2)
C23 C22 C27 S2 179.33(19)
N3 C22 C27 S2 -0.4(3)
C21 S2 C27 C26 -179.3(2)
C21 S2 C27 C22 0.41(19)
C21 N4 C28 O3 -4.5(4)
C21 N4 C28 C29 172.7(2)
O3 C28 C29 C30 80.6(3)
N4 C28 C29 C30 -96.5(3)
C28 C29 C30 C39 -63.1(3)
C28 C29 C30 C37 58.5(3)
C28 C29 C30 C31 177.8(2)
C39 C30 C31 C32 59.5(3)
C37 C30 C31 C32 -58.9(3)
C29 C30 C31 C32 -179.7(2)
C30 C31 C32 C38 60.0(3)
C30 C31 C32 C33 -60.0(3)
C38 C32 C33 C34 -60.1(3)
C31 C32 C33 C34 59.7(3)
C32 C33 C34 C35 60.0(3)
C32 C33 C34 C39 -60.0(3)
C33 C34 C35 C36 -59.4(3)
C39 C34 C35 C36 61.0(3)
C34 C35 C36 C38 58.7(3)
C34 C35 C36 C37 -60.9(3)
C39 C30 C37 C36 -59.3(3)
C31 C30 C37 C36 58.9(3)
C29 C30 C37 C36 177.7(2)
C35 C36 C37 C30 60.5(3)
C38 C36 C37 C30 -59.7(3)
C33 C32 C38 C36 59.6(3)
C31 C32 C38 C36 -60.3(3)
C35 C36 C38 C32 -59.3(3)
C37 C36 C38 C32 60.1(3)
C37 C30 C39 C34 59.0(3)
C31 C30 C39 C34 -59.3(3)
C29 C30 C39 C34 -178.0(2)
C33 C34 C39 C30 60.2(3)
C35 C34 C39 C30 -60.1(3)
